data_2229304
loop_
_publ_author_name
'Kuhlich, Paul'
'Emmerling, Franziska'
'Piechotta, Christian'
'Nehls, Irene'

_publ_section_title
;
 Methyl
 3,5,5,6,8,8-hexamethyl-5,6,7,8-tetrahydronaphthalene-2-carboxylate
 (AHTN--COOMe)
;
_journal_coeditor_code ZL2346
_journal_issue 2
_journal_name_full 'Acta Crystallographica Section E'
_journal_page_first o485
_journal_paper_doi 10.1107/S1600536811002601
_journal_volume 67
_journal_year 2011
_chemical_formula_iupac 'C18 H26 O2'
_chemical_formula_moiety 'C18 H26 O2'
_chemical_formula_sum 'C18 H26 O2'
_chemical_formula_weight 274.39
_chemical_name_systematic
;
Methyl 3,5,5,6,8,8-hexamethyl-5,6,7,8-tetrahydronaphthalene-2-carboxylate
;
_space_group_IT_number 14
_symmetry_cell_setting monoclinic
_symmetry_space_group_name_Hall '-P 2yn'
_symmetry_space_group_name_H-M 'P 1 21/n 1'
_atom_sites_solution_hydrogens geom
_atom_sites_solution_primary direct
_atom_sites_solution_secondary difmap
_audit_creation_method SHELXL-97
_cell_angle_alpha 90.00
_cell_angle_beta 102.612(5)
_cell_angle_gamma 90.00
_cell_formula_units_Z 4
_cell_length_a 11.5049(11)
_cell_length_b 11.9482(5)
_cell_length_c 12.1078(13)
_cell_measurement_reflns_used 25
_cell_measurement_temperature 193(2)
_cell_measurement_theta_max 69
_cell_measurement_theta_min 65
_cell_volume 1624.2(2)
_computing_cell_refinement 'CAD-4 Software (Enraf--Nonius, 1989)'
_computing_data_collection 'CAD-4 Software (Enraf--Nonius, 1989)'
_computing_data_reduction 'CORINC (Dr\"ager & Gattow, 1971)'
_computing_molecular_graphics 'PLATON (Spek, 2009)'
_computing_publication_material 'PLATON (Spek, 2009)'
_computing_structure_refinement 'SHELXTL (Sheldrick, 2008)'
_computing_structure_solution 'SIR97 (Altomare <i>et al.</i>, 1999)'
_diffrn_ambient_temperature 193(2)
_diffrn_measured_fraction_theta_full 1.000
_diffrn_measured_fraction_theta_max 1.000
_diffrn_measurement_device '\k-geometry diffractometer'
_diffrn_measurement_device_type 'Enraf--Nonius CAD-4'
_diffrn_measurement_method \w/2\q
_diffrn_radiation_monochromator graphite
_diffrn_radiation_type CuK\a
_diffrn_radiation_wavelength 1.54178
_diffrn_reflns_av_R_equivalents 0.0467
_diffrn_reflns_av_sigmaI/netI 0.0301
_diffrn_reflns_limit_h_max 14
_diffrn_reflns_limit_h_min 0
_diffrn_reflns_limit_k_max 14
_diffrn_reflns_limit_k_min -14
_diffrn_reflns_limit_l_max 14
_diffrn_reflns_limit_l_min -14
_diffrn_reflns_number 5083
_diffrn_reflns_theta_full 69.78
_diffrn_reflns_theta_max 69.78
_diffrn_reflns_theta_min 4.80
_diffrn_standards_decay_% 3
_diffrn_standards_interval_time 60
_diffrn_standards_number 3
_exptl_absorpt_coefficient_mu 0.552
_exptl_absorpt_correction_type none
_exptl_crystal_colour colourless
_exptl_crystal_density_diffrn 1.122
_exptl_crystal_density_method 'not measured'
_exptl_crystal_description block
_exptl_crystal_F_000 600
_exptl_crystal_size_max 0.45
_exptl_crystal_size_mid 0.40
_exptl_crystal_size_min 0.30
_refine_diff_density_max 0.290
_refine_diff_density_min -0.255
_refine_ls_extinction_coef 0.0070(8)
_refine_ls_extinction_expression Fc^*^=kFc[1+0.001xFc^2^\l^3^/sin(2\q)]^-1/4^
_refine_ls_extinction_method 'SHELXTL (Sheldrick, 2008)'
_refine_ls_goodness_of_fit_ref 1.029
_refine_ls_hydrogen_treatment constr
_refine_ls_matrix_type full
_refine_ls_number_parameters 216
_refine_ls_number_reflns 3062
_refine_ls_number_restraints 10
_refine_ls_restrained_S_all 1.047
_refine_ls_R_factor_all 0.0562
_refine_ls_R_factor_gt 0.0538
_refine_ls_shift/su_max 0.001
_refine_ls_shift/su_mean 0.000
_refine_ls_structure_factor_coef Fsqd
_refine_ls_weighting_details 'calc w=1/[\s^2^(Fo^2^)+(0.0889P)^2^+0.4305P] where P=(Fo^2^+2Fc^2^)/3'
_refine_ls_weighting_scheme calc
_refine_ls_wR_factor_gt 0.1486
_refine_ls_wR_factor_ref 0.1516
_reflns_number_gt 2856
_reflns_number_total 3062
_reflns_threshold_expression I>2sigma(I)
_cod_data_source_file zl2346.cif
_cod_data_source_block I
_cod_original_sg_symbol_H-M 'P 21/n'
_cod_database_code 2229304
_cod_database_fobs_code 2229304

loop_
_symmetry_equiv_pos_as_xyz
'x, y, z'
'-x+1/2, y+1/2, -z+1/2'
'-x, -y, -z'
'x-1/2, -y-1/2, z-1/2'

loop_
_atom_site_type_symbol
_atom_site_label
_atom_site_fract_x
_atom_site_fract_y
_atom_site_fract_z
_atom_site_U_iso_or_equiv
_atom_site_adp_type
_atom_site_calc_flag
_atom_site_refinement_flags
_atom_site_occupancy
_atom_site_disorder_assembly
_atom_site_disorder_group
O O1 0.34558(10) 1.32637(9) -0.02324(9) 0.0454(3) Uani d . 1 . .
O O2 0.44327(15) 1.40647(10) 0.13483(11) 0.0711(5) Uani d . 1 . .
C C1 0.40482(12) 1.32335(11) 0.08442(12) 0.0353(3) Uani d . 1 . .
C C2 0.41364(11) 1.20805(11) 0.13210(10) 0.0283(3) Uani d . 1 . .
C C3 0.34903(11) 1.12216(11) 0.06975(10) 0.0284(3) Uani d . 1 . .
H H23 0.2999 1.1396 -0.0020 0.034 Uiso calc R 1 . .
C C4 0.35277(10) 1.01170(11) 0.10740(10) 0.0267(3) Uani d . 1 A .
C C5 0.42442(11) 0.98674(11) 0.21369(10) 0.0280(3) Uani d . 1 A .
C C6 0.48890(11) 1.07419(11) 0.27540(10) 0.0310(3) Uani d . 1 . .
H H4 0.5373 1.0571 0.3476 0.037 Uiso calc R 1 . .
C C7 0.48699(11) 1.18407(11) 0.23842(10) 0.0297(3) Uani d . 1 . .
C C8 0.56520(13) 1.26927(13) 0.31130(12) 0.0412(4) Uani d . 1 . .
H H1 0.6091 1.2331 0.3806 0.062 Uiso calc R 1 . .
H H2 0.5156 1.3295 0.3310 0.062 Uiso calc R 1 . .
H H3 0.6217 1.3005 0.2696 0.062 Uiso calc R 1 . .
C C9 0.43809(13) 0.86813(12) 0.26390(11) 0.0358(4) Uani d D 1 . .
C C10 0.33564(19) 0.79143(16) 0.19751(16) 0.0364(5) Uani d PD 0.744(3) A 1
H H16 0.2599 0.8165 0.2176 0.044 Uiso calc PR 0.744(3) A 1
C C11 0.32069(18) 0.80706(15) 0.07020(16) 0.0352(4) Uani d PD 0.744(3) A 1
H H11 0.3979 0.7929 0.0493 0.042 Uiso calc PR 0.744(3) A 1
H H12 0.2627 0.7515 0.0302 0.042 Uiso calc PR 0.744(3) A 1
C C15 0.3518(4) 0.6672(3) 0.2281(5) 0.0516(9) Uani d PD 0.744(3) A 1
H H13 0.2785 0.6265 0.1949 0.077 Uiso calc PR 0.744(3) A 1
H H14 0.3692 0.6587 0.3106 0.077 Uiso calc PR 0.744(3) A 1
H H15 0.4180 0.6368 0.1984 0.077 Uiso calc PR 0.744(3) A 1
C C10B 0.3875(6) 0.7792(5) 0.1773(5) 0.0364(5) Uani d PD 0.256(3) A 2
H H16B 0.4408 0.7776 0.1222 0.044 Uiso calc PR 0.256(3) A 2
C C11B 0.2689(5) 0.8159(4) 0.1118(5) 0.0352(4) Uani d PD 0.256(3) A 2
H H11B 0.2177 0.8350 0.1651 0.042 Uiso calc PR 0.256(3) A 2
H H12B 0.2307 0.7532 0.0638 0.042 Uiso calc PR 0.256(3) A 2
C C15B 0.3853(14) 0.6606(11) 0.2212(16) 0.0516(9) Uani d PD 0.256(3) A 2
H H13B 0.4661 0.6383 0.2595 0.077 Uiso calc PR 0.256(3) A 2
H H14B 0.3559 0.6098 0.1577 0.077 Uiso calc PR 0.256(3) A 2
H H15B 0.3327 0.6569 0.2747 0.077 Uiso calc PR 0.256(3) A 2
C C12 0.27785(11) 0.92416(11) 0.03173(11) 0.0318(3) Uani d D 1 . .
C C13 0.1469(4) 0.9422(4) 0.0305(4) 0.0414(9) Uani d PD 0.744(3) A 1
H H5 0.0990 0.8866 -0.0190 0.062 Uiso calc PR 0.744(3) A 1
H H6 0.1232 1.0176 0.0023 0.062 Uiso calc PR 0.744(3) A 1
H H7 0.1339 0.9342 0.1075 0.062 Uiso calc PR 0.744(3) A 1
C C14 0.2948(2) 0.93749(19) -0.09371(18) 0.0374(5) Uani d PD 0.744(3) A 1
H H8 0.3800 0.9388 -0.0936 0.056 Uiso calc PR 0.744(3) A 1
H H9 0.2580 1.0076 -0.1258 0.056 Uiso calc PR 0.744(3) A 1
H H10 0.2570 0.8744 -0.1395 0.056 Uiso calc PR 0.744(3) A 1
C C16 0.4257(4) 0.8693(6) 0.3874(3) 0.0576(11) Uani d PD 0.744(3) A 1
H H17 0.4953 0.9059 0.4345 0.086 Uiso calc PR 0.744(3) A 1
H H18 0.4202 0.7922 0.4135 0.086 Uiso calc PR 0.744(3) A 1
H H19 0.3535 0.9104 0.3930 0.086 Uiso calc PR 0.744(3) A 1
C C17 0.5617(2) 0.8238(2) 0.2576(2) 0.0464(6) Uani d PD 0.744(3) A 1
H H20 0.5676 0.8189 0.1782 0.070 Uiso calc PR 0.744(3) A 1
H H21 0.5734 0.7494 0.2923 0.070 Uiso calc PR 0.744(3) A 1
H H22 0.6230 0.8749 0.2982 0.070 Uiso calc PR 0.744(3) A 1
C C13B 0.1450(11) 0.9619(14) 0.0068(14) 0.0414(9) Uani d PD 0.256(3) A 2
H H5B 0.0939 0.8991 -0.0254 0.062 Uiso calc PR 0.256(3) A 2
H H6B 0.1334 1.0242 -0.0473 0.062 Uiso calc PR 0.256(3) A 2
H H7B 0.1241 0.9862 0.0773 0.062 Uiso calc PR 0.256(3) A 2
C C14B 0.3189(7) 0.8985(6) -0.0673(6) 0.0374(5) Uani d PD 0.256(3) A 2
H H8B 0.3208 0.9670 -0.1115 0.056 Uiso calc PR 0.256(3) A 2
H H9B 0.2652 0.8441 -0.1128 0.056 Uiso calc PR 0.256(3) A 2
H H10B 0.3993 0.8668 -0.0462 0.056 Uiso calc PR 0.256(3) A 2
C C16B 0.3894(15) 0.876(2) 0.3749(13) 0.0576(11) Uani d PD 0.256(3) A 2
H H17B 0.4310 0.9355 0.4231 0.086 Uiso calc PR 0.256(3) A 2
H H18B 0.4029 0.8042 0.4155 0.086 Uiso calc PR 0.256(3) A 2
H H19B 0.3038 0.8918 0.3554 0.086 Uiso calc PR 0.256(3) A 2
C C17B 0.5738(8) 0.8426(8) 0.3014(7) 0.0464(6) Uani d PD 0.256(3) A 2
H H20B 0.6116 0.8534 0.2371 0.070 Uiso calc PR 0.256(3) A 2
H H21B 0.5851 0.7651 0.3279 0.070 Uiso calc PR 0.256(3) A 2
H H22B 0.6101 0.8934 0.3629 0.070 Uiso calc PR 0.256(3) A 2
C C18 0.33250(17) 1.43507(14) -0.07628(16) 0.0561(5) Uani d . 1 . .
H H24 0.2983 1.4873 -0.0297 0.084 Uiso calc R 1 . .
H H25 0.2796 1.4293 -0.1514 0.084 Uiso calc R 1 . .
H H26 0.4107 1.4624 -0.0838 0.084 Uiso calc R 1 . .

loop_
_atom_site_aniso_label
_atom_site_aniso_U_11
_atom_site_aniso_U_22
_atom_site_aniso_U_33
_atom_site_aniso_U_12
_atom_site_aniso_U_13
_atom_site_aniso_U_23
O1 0.0551(7) 0.0345(6) 0.0423(6) -0.0050(5) 0.0009(5) 0.0096(4)
O2 0.1106(12) 0.0323(6) 0.0585(8) -0.0166(7) -0.0076(7) 0.0010(5)
C1 0.0362(7) 0.0302(7) 0.0399(7) -0.0030(5) 0.0091(6) 0.0000(5)
C2 0.0269(6) 0.0288(7) 0.0313(6) 0.0003(5) 0.0108(5) -0.0009(5)
C3 0.0272(6) 0.0312(7) 0.0270(6) 0.0007(5) 0.0066(5) -0.0006(5)
C4 0.0252(6) 0.0293(7) 0.0275(6) 0.0000(5) 0.0101(5) -0.0018(5)
C5 0.0292(6) 0.0312(7) 0.0268(6) 0.0023(5) 0.0130(5) 0.0012(5)
C6 0.0320(7) 0.0372(7) 0.0243(6) 0.0022(5) 0.0072(5) -0.0009(5)
C7 0.0277(6) 0.0342(7) 0.0289(6) -0.0004(5) 0.0101(5) -0.0066(5)
C8 0.0415(8) 0.0406(8) 0.0388(7) -0.0035(6) 0.0031(6) -0.0098(6)
C9 0.0452(8) 0.0337(7) 0.0306(7) 0.0020(6) 0.0132(5) 0.0062(5)
C10 0.0429(12) 0.0309(9) 0.0411(10) -0.0002(9) 0.0216(8) 0.0049(7)
C11 0.0417(10) 0.0276(9) 0.0390(10) -0.0032(7) 0.0149(7) -0.0046(7)
C15 0.066(3) 0.0331(10) 0.0607(13) -0.0013(14) 0.0255(19) 0.0079(8)
C10B 0.0429(12) 0.0309(9) 0.0411(10) -0.0002(9) 0.0216(8) 0.0049(7)
C11B 0.0417(10) 0.0276(9) 0.0390(10) -0.0032(7) 0.0149(7) -0.0046(7)
C15B 0.066(3) 0.0331(10) 0.0607(13) -0.0013(14) 0.0255(19) 0.0079(8)
C12 0.0322(7) 0.0292(7) 0.0340(7) -0.0025(5) 0.0073(5) -0.0034(5)
C13 0.0314(8) 0.043(2) 0.052(2) -0.0091(10) 0.0133(11) -0.0071(14)
C14 0.0466(13) 0.0345(13) 0.0325(11) -0.0042(9) 0.0117(9) -0.0053(8)
C16 0.091(3) 0.0511(14) 0.0374(14) 0.006(3) 0.029(2) 0.0144(12)
C17 0.0529(12) 0.0383(13) 0.0484(16) 0.0109(9) 0.0119(13) 0.0057(12)
C13B 0.0314(8) 0.043(2) 0.052(2) -0.0091(10) 0.0133(11) -0.0071(14)
C14B 0.0466(13) 0.0345(13) 0.0325(11) -0.0042(9) 0.0117(9) -0.0053(8)
C16B 0.091(3) 0.0511(14) 0.0374(14) 0.006(3) 0.029(2) 0.0144(12)
C17B 0.0529(12) 0.0383(13) 0.0484(16) 0.0109(9) 0.0119(13) 0.0057(12)
C18 0.0646(11) 0.0412(9) 0.0583(10) -0.0050(8) 0.0038(8) 0.0200(7)

loop_
_atom_type_symbol
_atom_type_description
_atom_type_scat_dispersion_real
_atom_type_scat_dispersion_imag
_atom_type_scat_source
C C 0.0181 0.0091 'International Tables Vol C Tables 4.2.6.8 and 6.1.1.4'
H H 0.0000 0.0000 'International Tables Vol C Tables 4.2.6.8 and 6.1.1.4'
O O 0.0492 0.0322 'International Tables Vol C Tables 4.2.6.8 and 6.1.1.4'

loop_
_geom_angle_atom_site_label_1
_geom_angle_atom_site_label_2
_geom_angle_atom_site_label_3
_geom_angle_site_symmetry_1
_geom_angle_site_symmetry_3
_geom_angle
_geom_angle_publ_flag
C1 O1 C18 . . 116.18(12) ?
O2 C1 O1 . . 121.91(13) ?
O2 C1 C2 . . 125.66(13) ?
O1 C1 C2 . . 112.42(11) ?
C3 C2 C7 . . 119.33(12) ?
C3 C2 C1 . . 119.32(11) ?
C7 C2 C1 . . 121.35(12) ?
C2 C3 C4 . . 123.16(11) ?
C2 C3 H23 . . 118.4 ?
C4 C3 H23 . . 118.4 ?
C3 C4 C5 . . 118.17(11) ?
C3 C4 C12 . . 118.64(11) ?
C5 C4 C12 . . 123.19(12) ?
C6 C5 C4 . . 117.95(12) ?
C6 C5 C9 . . 118.74(11) ?
C4 C5 C9 . . 123.29(12) ?
C7 C6 C5 . . 124.45(11) ?
C7 C6 H4 . . 117.8 ?
C5 C6 H4 . . 117.8 ?
C6 C7 C2 . . 116.93(11) ?
C6 C7 C8 . . 119.00(12) ?
C2 C7 C8 . . 124.04(12) ?
C7 C8 H1 . . 109.5 ?
C7 C8 H2 . . 109.5 ?
H1 C8 H2 . . 109.5 ?
C7 C8 H3 . . 109.5 ?
H1 C8 H3 . . 109.5 ?
H2 C8 H3 . . 109.5 ?
C10B C9 C16 . . 125.2(4) ?
C10B C9 C17 . . 86.8(3) ?
C16 C9 C17 . . 109.67(19) ?
C10B C9 C5 . . 112.5(2) ?
C16 C9 C5 . . 110.8(3) ?
C17 C9 C5 . . 108.32(14) ?
C10B C9 C17B . . 105.9(4) ?
C16 C9 C17B . . 91.1(4) ?
C5 C9 C17B . . 107.8(4) ?
C10B C9 C16B . . 118.5(10) ?
C17 C9 C16B . . 124.8(6) ?
C5 C9 C16B . . 105.2(9) ?
C17B C9 C16B . . 106.5(7) ?
C17 C9 C10 . . 111.94(15) ?
C5 C9 C10 . . 109.60(12) ?
C17B C9 C10 . . 128.9(4) ?
C16B C9 C10 . . 95.9(9) ?
C11 C10 C15 . . 110.1(2) ?
C11 C10 C9 . . 110.65(14) ?
C15 C10 C9 . . 113.8(2) ?
C11 C10 H16 . . 107.3 ?
C15 C10 H16 . . 107.3 ?
C9 C10 H16 . . 107.3 ?
C12 C11 C10 . . 112.30(14) ?
C12 C11 H11 . . 109.1 ?
C10 C11 H11 . . 109.1 ?
C12 C11 H12 . . 109.1 ?
C10 C11 H12 . . 109.1 ?
H11 C11 H12 . . 107.9 ?
C11B C10B C15B . . 112.3(8) ?
C11B C10B C9 . . 109.3(4) ?
C15B C10B C9 . . 116.5(9) ?
C11B C10B H16B . . 106.0 ?
C15B C10B H16B . . 106.0 ?
C9 C10B H16B . . 106.0 ?
C10B C11B C12 . . 112.4(4) ?
C10B C11B H11B . . 109.1 ?
C12 C11B H11B . . 109.1 ?
C10B C11B H12B . . 109.1 ?
C12 C11B H12B . . 109.1 ?
H11B C11B H12B . . 107.9 ?
C10B C15B H13B . . 109.5 ?
C10B C15B H14B . . 109.5 ?
H13B C15B H14B . . 109.5 ?
C10B C15B H15B . . 109.5 ?
H13B C15B H15B . . 109.5 ?
H14B C15B H15B . . 109.5 ?
C14B C12 C13 . . 122.5(4) ?
C14B C12 C11 . . 85.1(3) ?
C13 C12 C11 . . 112.82(19) ?
C14B C12 C4 . . 114.0(3) ?
C13 C12 C4 . . 109.7(2) ?
C11 C12 C4 . . 110.08(12) ?
C14B C12 C13B . . 113.2(7) ?
C4 C12 C13B . . 108.6(7) ?
C13 C12 C14 . . 107.86(18) ?
C11 C12 C14 . . 106.67(13) ?
C4 C12 C14 . . 109.60(12) ?
C13B C12 C14 . . 96.1(6) ?
C14B C12 C11B . . 114.1(4) ?
C13 C12 C11B . . 85.8(2) ?
C4 C12 C11B . . 106.7(2) ?
C13B C12 C11B . . 99.1(6) ?
C14 C12 C11B . . 133.4(2) ?
C12 C13 H5 . . 109.5 ?
C12 C13 H6 . . 109.5 ?
C12 C13 H7 . . 109.5 ?
C12 C14 H8 . . 109.5 ?
C12 C14 H9 . . 109.5 ?
C12 C14 H10 . . 109.5 ?
C9 C16 H17 . . 109.5 ?
C9 C16 H18 . . 109.5 ?
C9 C16 H19 . . 109.5 ?
C9 C17 H20 . . 109.5 ?
C9 C17 H21 . . 109.5 ?
C9 C17 H22 . . 109.5 ?
C12 C13B H5B . . 109.5 ?
C12 C13B H6B . . 109.5 ?
H5B C13B H6B . . 109.5 ?
C12 C13B H7B . . 109.5 ?
H5B C13B H7B . . 109.5 ?
H6B C13B H7B . . 109.5 ?
C12 C14B H8B . . 109.5 ?
C12 C14B H9B . . 109.5 ?
H8B C14B H9B . . 109.5 ?
C12 C14B H10B . . 109.5 ?
H8B C14B H10B . . 109.5 ?
H9B C14B H10B . . 109.5 ?
C9 C16B H17B . . 109.5 ?
C9 C16B H18B . . 109.5 ?
H17B C16B H18B . . 109.5 ?
C9 C16B H19B . . 109.5 ?
H17B C16B H19B . . 109.5 ?
H18B C16B H19B . . 109.5 ?
C9 C17B H20B . . 109.5 ?
C9 C17B H21B . . 109.5 ?
H20B C17B H21B . . 109.5 ?
C9 C17B H22B . . 109.5 ?
H20B C17B H22B . . 109.5 ?
H21B C17B H22B . . 109.5 ?
O1 C18 H24 . . 109.5 ?
O1 C18 H25 . . 109.5 ?
H24 C18 H25 . . 109.5 ?
O1 C18 H26 . . 109.5 ?
H24 C18 H26 . . 109.5 ?
H25 C18 H26 . . 109.5 ?

loop_
_geom_bond_atom_site_label_1
_geom_bond_atom_site_label_2
_geom_bond_site_symmetry_2
_geom_bond_distance
_geom_bond_publ_flag
O1 C1 . 1.3330(17) ?
O1 C18 . 1.4422(18) ?
O2 C1 . 1.1986(18) ?
C1 C2 . 1.4886(18) ?
C2 C3 . 1.3895(18) ?
C2 C7 . 1.4060(18) ?
C3 C4 . 1.3939(18) ?
C3 H23 . 0.9500 ?
C4 C5 . 1.4005(18) ?
C4 C12 . 1.5270(17) ?
C5 C6 . 1.3994(18) ?
C5 C9 . 1.5365(18) ?
C6 C7 . 1.3858(19) ?
C6 H4 . 0.9500 ?
C7 C8 . 1.5092(18) ?
C8 H1 . 0.9800 ?
C8 H2 . 0.9800 ?
C8 H3 . 0.9800 ?
C9 C10B . 1.517(6) ?
C9 C16 . 1.532(4) ?
C9 C17 . 1.535(3) ?
C9 C17B . 1.558(9) ?
C9 C16B . 1.567(12) ?
C9 C10 . 1.569(2) ?
C10 C11 . 1.525(3) ?
C10 C15 . 1.531(4) ?
C10 H16 . 1.0000 ?
C11 C12 . 1.522(2) ?
C11 H11 . 0.9900 ?
C11 H12 . 0.9900 ?
C15 H13 . 0.9800 ?
C15 H14 . 0.9800 ?
C15 H15 . 0.9800 ?
C10B C11B . 1.487(8) ?
C10B C15B . 1.515(13) ?
C10B H16B . 1.0000 ?
C11B C12 . 1.633(5) ?
C11B H11B . 0.9900 ?
C11B H12B . 0.9900 ?
C15B H13B . 0.9800 ?
C15B H14B . 0.9800 ?
C15B H15B . 0.9800 ?
C12 C14B . 1.415(7) ?
C12 C13 . 1.519(4) ?
C12 C13B . 1.559(12) ?
C12 C14 . 1.581(2) ?
C13 H5 . 0.9800 ?
C13 H6 . 0.9800 ?
C13 H7 . 0.9800 ?
C14 H8 . 0.9800 ?
C14 H9 . 0.9800 ?
C14 H10 . 0.9800 ?
C16 H17 . 0.9800 ?
C16 H18 . 0.9800 ?
C16 H19 . 0.9800 ?
C17 H20 . 0.9800 ?
C17 H21 . 0.9800 ?
C17 H22 . 0.9800 ?
C13B H5B . 0.9800 ?
C13B H6B . 0.9800 ?
C13B H7B . 0.9800 ?
C14B H8B . 0.9800 ?
C14B H9B . 0.9800 ?
C14B H10B . 0.9800 ?
C16B H17B . 0.9800 ?
C16B H18B . 0.9800 ?
C16B H19B . 0.9800 ?
C17B H20B . 0.9800 ?
C17B H21B . 0.9800 ?
C17B H22B . 0.9800 ?
C18 H24 . 0.9800 ?
C18 H25 . 0.9800 ?
C18 H26 . 0.9800 ?

loop_
_geom_hbond_atom_site_label_D
_geom_hbond_atom_site_label_H
_geom_hbond_atom_site_label_A
_geom_hbond_site_symmetry_A
_geom_hbond_distance_DH
_geom_hbond_distance_HA
_geom_hbond_distance_DA
_geom_hbond_angle_DHA
C3 H23 O1 . 0.95 2.32 2.6839(17) 103
C18 H26 O2 3_685 0.98 2.47 3.397(2) 157

loop_
_geom_torsion_atom_site_label_1
_geom_torsion_atom_site_label_2
_geom_torsion_atom_site_label_3
_geom_torsion_atom_site_label_4
_geom_torsion_site_symmetry_1
_geom_torsion_site_symmetry_2
_geom_torsion_site_symmetry_3
_geom_torsion_site_symmetry_4
_geom_torsion
_geom_torsion_publ_flag
C18 O1 C1 O2 . . . . 1.2(2) ?
C18 O1 C1 C2 . . . . 179.86(13) ?
O2 C1 C2 C3 . . . . 169.86(15) ?
O1 C1 C2 C3 . . . . -8.72(18) ?
O2 C1 C2 C7 . . . . -10.8(2) ?
O1 C1 C2 C7 . . . . 170.60(11) ?
C7 C2 C3 C4 . . . . 0.10(18) ?
C1 C2 C3 C4 . . . . 179.43(11) ?
C2 C3 C4 C5 . . . . 0.59(18) ?
C2 C3 C4 C12 . . . . 179.94(11) ?
C3 C4 C5 C6 . . . . -0.56(17) ?
C12 C4 C5 C6 . . . . -179.88(11) ?
C3 C4 C5 C9 . . . . -178.83(11) ?
C12 C4 C5 C9 . . . . 1.85(18) ?
C4 C5 C6 C7 . . . . -0.15(19) ?
C9 C5 C6 C7 . . . . 178.20(11) ?
C5 C6 C7 C2 . . . . 0.83(19) ?
C5 C6 C7 C8 . . . . -177.28(12) ?
C3 C2 C7 C6 . . . . -0.78(17) ?
C1 C2 C7 C6 . . . . 179.90(11) ?
C3 C2 C7 C8 . . . . 177.23(12) ?
C1 C2 C7 C8 . . . . -2.10(19) ?
C6 C5 C9 C10B . . . . -166.3(3) ?
C4 C5 C9 C10B . . . . 12.0(3) ?
C6 C5 C9 C16 . . . . 48.2(2) ?
C4 C5 C9 C16 . . . . -133.5(2) ?
C6 C5 C9 C17 . . . . -72.09(16) ?
C4 C5 C9 C17 . . . . 106.17(16) ?
C6 C5 C9 C17B . . . . -50.0(3) ?
C4 C5 C9 C17B . . . . 128.3(3) ?
C6 C5 C9 C16B . . . . 63.4(8) ?
C4 C5 C9 C16B . . . . -118.4(8) ?
C6 C5 C9 C10 . . . . 165.52(12) ?
C4 C5 C9 C10 . . . . -16.23(17) ?
C16 C9 C10 C11 . . . . 166.1(2) ?
C17 C9 C10 C11 . . . . -74.04(19) ?
C5 C9 C10 C11 . . . . 46.17(18) ?
C17B C9 C10 C11 . . . . -88.6(5) ?
C16B C9 C10 C11 . . . . 154.6(7) ?
C16 C9 C10 C15 . . . . -69.3(3) ?
C17 C9 C10 C15 . . . . 50.6(2) ?
C5 C9 C10 C15 . . . . 170.84(18) ?
C17B C9 C10 C15 . . . . 36.1(5) ?
C16B C9 C10 C15 . . . . -80.7(8) ?
C15 C10 C11 C12 . . . . 167.6(2) ?
C9 C10 C11 C12 . . . . -65.6(2) ?
C16 C9 C10B C11B . . . . 94.2(5) ?
C17 C9 C10B C11B . . . . -153.9(4) ?
C5 C9 C10B C11B . . . . -45.4(5) ?
C17B C9 C10B C11B . . . . -162.8(5) ?
C16B C9 C10B C11B . . . . 77.8(9) ?
C10 C9 C10B C11B . . . . 43.7(4) ?
C16 C9 C10B C15B . . . . -34.4(8) ?
C17 C9 C10B C15B . . . . 77.5(7) ?
C5 C9 C10B C15B . . . . -174.0(6) ?
C17B C9 C10B C15B . . . . 68.5(8) ?
C16B C9 C10B C15B . . . . -50.9(10) ?
C10 C9 C10B C15B . . . . -85.0(8) ?
C15B C10B C11B C12 . . . . -161.7(8) ?
C9 C10B C11B C12 . . . . 67.4(5) ?
C10 C11 C12 C14B . . . . 162.2(4) ?
C10 C11 C12 C13 . . . . -74.5(3) ?
C10 C11 C12 C4 . . . . 48.37(18) ?
C10 C11 C12 C13B . . . . -83.0(8) ?
C10 C11 C12 C14 . . . . 167.20(16) ?
C10 C11 C12 C11B . . . . -41.0(4) ?
C3 C4 C12 C14B . . . . 69.9(3) ?
C5 C4 C12 C14B . . . . -110.8(3) ?
C3 C4 C12 C13 . . . . -71.72(18) ?
C5 C4 C12 C13 . . . . 107.60(17) ?
C3 C4 C12 C11 . . . . 163.56(12) ?
C5 C4 C12 C11 . . . . -17.12(17) ?
C3 C4 C12 C13B . . . . -57.3(6) ?
C5 C4 C12 C13B . . . . 122.0(6) ?
C3 C4 C12 C14 . . . . 46.53(17) ?
C5 C4 C12 C14 . . . . -134.15(14) ?
C3 C4 C12 C11B . . . . -163.2(2) ?
C5 C4 C12 C11B . . . . 16.1(3) ?
C10B C11B C12 C14B . . . . 75.9(6) ?
C10B C11B C12 C13 . . . . -160.2(5) ?
C10B C11B C12 C11 . . . . 50.5(4) ?
C10B C11B C12 C4 . . . . -50.9(5) ?
C10B C11B C12 C13B . . . . -163.5(8) ?
C10B C11B C12 C14 . . . . 89.0(5) ?
